data_4104961
loop_
_publ_author_name
'Yutaka Matsuo'
'Masashi Maruyama'
'S. Shankara Gayathri'
'Tomoya Uchida'
'Dirk M. Guldi'
'Hideo Kishida'
'Arao Nakamura'
'Eiichi Nakamura'

_publ_contact_author 'MATSUO, Yutaka'
_publ_contact_author_email matsuo@chem.s.u-tokyo.ac.jp
_publ_section_title
;
 \p-Conjugated Multidonor/Acceptor Arrays of
 Fullerene-Cobaltadithiolene-Tetrathiafulvalene: From Synthesis and
 Structure to Electronic Interactions
;
_journal_name_full 'Journal of the American Chemical Society'
_journal_page_first 12643
_journal_page_last 12649
_journal_paper_doi 10.1021/ja902312q
_journal_volume 131
_journal_year 2009
_chemical_compound_source 'synthesis as described'
_chemical_formula_moiety 'C127 H77 Cl2.5 Co1 O2'
_chemical_formula_sum 'C127 H77 Cl2.5 Co O2'
_chemical_formula_weight 1782.44
_chemical_name_systematic
;
 CoC60C6H4tBu5COCO
;
_space_group_IT_number 2
_symmetry_cell_setting triclinic
_symmetry_Int_Tables_number 2
_symmetry_space_group_name_Hall '-P 1'
_symmetry_space_group_name_H-M 'P -1'
_atom_sites_solution_hydrogens geom
_atom_sites_solution_primary direct
_atom_sites_solution_secondary difmap
_audit_creation_date 2007-04-29T00:17:32-00:00
_cell_angle_alpha 70.3840(10)
_cell_angle_beta 68.8970(10)
_cell_angle_gamma 81.3860(10)
_cell_formula_units_Z 2
_cell_length_a 15.2527(4)
_cell_length_b 17.7608(6)
_cell_length_c 17.9335(7)
_cell_measurement_reflns_used 71161
_cell_measurement_temperature 153(2)
_cell_measurement_theta_max 27.48
_cell_measurement_theta_min 3.03
_cell_measurement_wavelength 0.71073
_cell_volume 4267.0(2)
_computing_molecular_graphics 'Ortep-3 for Windows (Farrugia, 1997)'
_computing_structure_refinement 'SHELXL-97 (Sheldrick, 1997)'
_computing_structure_solution 'SHELXS-86 (Sheldrick, 1986)'
_diffrn_ambient_temperature 153(2)
_diffrn_measured_fraction_theta_full 0.995
_diffrn_measured_fraction_theta_max 0.995
_diffrn_radiation_monochromator graphite
_diffrn_radiation_probe x-ray
_diffrn_radiation_type MoK\a
_diffrn_radiation_wavelength 0.71073
_diffrn_reflns_av_R_equivalents 0.0488
_diffrn_reflns_av_unetI/netI 0.0472
_diffrn_reflns_limit_h_max 19
_diffrn_reflns_limit_h_min -18
_diffrn_reflns_limit_k_max 23
_diffrn_reflns_limit_k_min -23
_diffrn_reflns_limit_l_max 23
_diffrn_reflns_limit_l_min -23
_diffrn_reflns_number 71161
_diffrn_reflns_theta_full 27.48
_diffrn_reflns_theta_max 27.48
_diffrn_reflns_theta_min 3.03
_exptl_absorpt_coefficient_mu 0.341
_exptl_absorpt_correction_type none
_exptl_crystal_colour orange
_exptl_crystal_density_diffrn 1.387
_exptl_crystal_description prism
_exptl_crystal_F_000 1849
_exptl_crystal_size_max 0.5
_exptl_crystal_size_mid 0.2
_exptl_crystal_size_min 0.1
_refine_diff_density_max 1.979
_refine_diff_density_min -1.545
_refine_diff_density_rms 0.083
_refine_ls_extinction_method none
_refine_ls_goodness_of_fit_ref 1.093
_refine_ls_hydrogen_treatment constr
_refine_ls_matrix_type full
_refine_ls_number_parameters 1195
_refine_ls_number_reflns 19476
_refine_ls_number_restraints 0
_refine_ls_restrained_S_all 1.093
_refine_ls_R_factor_all 0.0869
_refine_ls_R_factor_gt 0.0673
_refine_ls_shift/su_max 0.011
_refine_ls_shift/su_mean 0
_refine_ls_structure_factor_coef Fsqd
_refine_ls_weighting_details 'calc w=1/[\s^2^(Fo^2^)+(0.1279P)^2^+2.0244P] where P=(Fo^2^+2Fc^2^)/3'
_refine_ls_weighting_scheme calc
_refine_ls_wR_factor_gt 0.1971
_refine_ls_wR_factor_ref 0.2176
_reflns_number_gt 14513
_reflns_number_total 19476
_reflns_threshold_expression >2sigma(I)
_cod_data_source_file ja902312q_si_002.cif
_cod_data_source_block CoC60Ar5CO2
_cod_original_formula_sum 'C127 H77 Cl2.50 Co O2'
_cod_database_code 4104961

loop_
_symmetry_equiv_pos_as_xyz
'x, y, z'
'-x, -y, -z'

loop_
_atom_site_label
_atom_site_type_symbol
_atom_site_fract_x
_atom_site_fract_y
_atom_site_fract_z
_atom_site_U_iso_or_equiv
_atom_site_adp_type
_atom_site_occupancy
_atom_site_symmetry_multiplicity
_atom_site_calc_flag
_atom_site_refinement_flags
_atom_site_disorder_assembly
_atom_site_disorder_group
Co Co 0.76003(2) 0.25247(2) 0.18205(2) 0.02439(11) Uani 1 1 d . A 1
O1 O 0.6348(2) 0.37812(16) 0.2337(2) 0.0849(12) Uani 1 1 d . A 1
O2 O 0.8352(2) 0.37157(16) 0.02114(16) 0.0642(8) Uani 1 1 d . A 1
C1 C 0.72968(17) 0.15469(15) 0.29299(15) 0.0224(5) Uani 1 1 d . A 1
C2 C 0.71002(17) 0.13378(15) 0.23009(16) 0.0229(5) Uani 1 1 d . A 1
C3 C 0.79489(17) 0.13846(15) 0.16279(15) 0.0223(5) Uani 1 1 d . A 1
C4 C 0.86748(17) 0.16319(15) 0.18318(15) 0.0225(5) Uani 1 1 d . A 1
C5 C 0.82701(18) 0.17233(15) 0.26411(15) 0.0233(5) Uani 1 1 d . A 1
C6 C 0.66803(18) 0.13158(15) 0.38488(15) 0.0245(5) Uani 1 1 d . A 1
C7 C 0.62663(17) 0.08626(15) 0.24732(16) 0.0234(5) Uani 1 1 d . A 1
C8 C 0.81379(18) 0.09802(16) 0.09579(15) 0.0239(5) Uani 1 1 d . A 1
C9 C 0.97173(17) 0.14850(16) 0.14155(15) 0.0240(5) Uani 1 1 d . A 1
C10 C 0.88195(18) 0.16834(16) 0.32123(15) 0.0240(5) Uani 1 1 d . A 1
C11 C 0.61766(17) 0.05549(16) 0.40079(16) 0.0246(5) Uani 1 1 d . A 1
C12 C 0.60042(18) 0.03562(16) 0.33996(16) 0.0259(5) Uani 1 1 d . A 1
C13 C 0.66695(17) 0.01996(16) 0.20459(16) 0.0246(5) Uani 1 1 d . A 1
C14 C 0.74868(18) 0.02527(16) 0.13829(16) 0.0253(5) Uani 1 1 d . A 1
C15 C 0.91052(18) 0.05517(16) 0.08837(15) 0.0244(5) Uani 1 1 d . A 1
C16 C 0.97964(17) 0.07672(16) 0.10939(15) 0.0240(5) Uani 1 1 d . A 1
C17 C 1.01171(17) 0.10948(15) 0.21443(16) 0.0241(5) Uani 1 1 d . A 1
C18 C 0.97228(18) 0.11841(16) 0.29317(16) 0.0251(5) Uani 1 1 d . A 1
C19 C 0.82951(18) 0.10999(16) 0.40730(16) 0.0250(5) Uani 1 1 d . A 1
C20 C 0.73540(19) 0.09512(16) 0.43603(15) 0.0258(5) Uani 1 1 d . A 1
C21 C 0.63286(18) -0.00703(17) 0.47099(16) 0.0276(5) Uani 1 1 d . A 1
C22 C 0.59610(18) -0.04680(16) 0.34738(17) 0.0271(5) Uani 1 1 d . A 1
C23 C 0.63730(18) -0.05654(16) 0.26467(17) 0.0268(5) Uani 1 1 d . A 1
C24 C 0.80415(19) -0.04632(16) 0.13000(16) 0.0266(5) Uani 1 1 d . A 1
C25 C 0.90302(18) -0.02838(16) 0.09950(15) 0.0255(5) Uani 1 1 d . A 1
C26 C 1.04288(17) 0.01626(16) 0.14066(16) 0.0254(5) Uani 1 1 d . A 1
C27 C 1.06231(17) 0.03674(16) 0.20455(16) 0.0257(5) Uani 1 1 d . A 1
C28 C 0.98256(19) 0.05488(17) 0.36440(16) 0.0275(5) Uani 1 1 d . A 1
C29 C 0.89513(19) 0.05014(16) 0.43411(16) 0.0274(5) Uani 1 1 d . A 1
C30 C 0.70506(19) 0.01683(16) 0.49222(16) 0.0276(5) Uani 1 1 d . A 1
C31 C 0.62519(19) -0.08707(17) 0.48054(16) 0.0291(6) Uani 1 1 d . A 1
C32 C 0.60605(18) -0.10785(17) 0.41722(17) 0.0289(6) Uani 1 1 d . A 1
C33 C 0.68712(19) -0.12690(16) 0.25497(17) 0.0283(6) Uani 1 1 d . A 1
C34 C 0.77370(19) -0.12135(17) 0.18522(17) 0.0288(6) Uani 1 1 d . A 1
C35 C 0.96688(19) -0.08642(17) 0.12609(16) 0.0279(5) Uani 1 1 d . A 1
C36 C 1.03928(18) -0.06314(17) 0.14704(17) 0.0275(5) Uani 1 1 d . A 1
C37 C 1.07732(18) -0.02390(17) 0.27295(17) 0.0281(5) Uani 1 1 d . A 1
C38 C 1.03556(19) -0.01400(17) 0.35533(17) 0.0292(6) Uani 1 1 d . A 1
C39 C 0.8656(2) -0.02411(17) 0.49237(16) 0.0295(6) Uani 1 1 d . A 1
C40 C 0.7673(2) -0.04101(17) 0.52196(16) 0.0289(6) Uani 1 1 d . A 1
C41 C 0.6911(2) -0.14665(16) 0.50967(16) 0.0300(6) Uani 1 1 d . A 1
C42 C 0.6597(2) -0.18039(16) 0.40661(18) 0.0307(6) Uani 1 1 d . A 1
C43 C 0.6997(2) -0.18935(16) 0.32687(18) 0.0303(6) Uani 1 1 d . A 1
C44 C 0.8401(2) -0.18078(16) 0.21384(17) 0.0295(6) Uani 1 1 d . A 1
C45 C 0.9343(2) -0.16417(16) 0.18516(17) 0.0292(6) Uani 1 1 d . A 1
C46 C 1.05275(18) -0.12591(17) 0.21876(17) 0.0295(6) Uani 1 1 d . A 1
C47 C 1.07109(19) -0.10653(17) 0.28069(18) 0.0297(6) Uani 1 1 d . A 1
C48 C 1.0039(2) -0.09135(17) 0.41453(17) 0.0309(6) Uani 1 1 d . A 1
C49 C 0.9205(2) -0.09585(17) 0.48179(17) 0.0308(6) Uani 1 1 d . A 1
C50 C 0.7607(2) -0.12433(17) 0.53039(16) 0.0308(6) Uani 1 1 d . A 1
C51 C 0.7131(2) -0.20434(16) 0.46396(17) 0.0317(6) Uani 1 1 d . A 1
C52 C 0.7940(2) -0.22345(16) 0.30182(18) 0.0316(6) Uani 1 1 d . A 1
C53 C 0.9873(2) -0.18827(17) 0.24255(18) 0.0307(6) Uani 1 1 d . A 1
C54 C 1.0255(2) -0.14875(17) 0.36849(18) 0.0316(6) Uani 1 1 d . A 1
C55 C 0.8555(2) -0.15823(17) 0.50545(17) 0.0319(6) Uani 1 1 d . A 1
C56 C 0.8031(2) -0.23716(17) 0.44015(18) 0.0330(6) Uani 1 1 d . A 1
C57 C 0.8454(2) -0.24724(16) 0.35735(18) 0.0322(6) Uani 1 1 d . A 1
C58 C 0.9434(2) -0.22891(17) 0.32707(19) 0.0321(6) Uani 1 1 d . A 1
C59 C 0.9631(2) -0.20872(17) 0.39123(18) 0.0329(6) Uani 1 1 d . A 1
C60 C 0.8767(2) -0.21379(17) 0.46127(18) 0.0327(6) Uani 1 1 d . A 1
C61 C 0.59939(18) 0.19990(15) 0.40656(15) 0.0251(5) Uani 1 1 d . A 1
C62 C 0.6126(2) 0.24488(18) 0.45149(19) 0.0334(6) Uani 1 1 d . A 1
H62 H 0.6603 0.2305 0.475 0.04 Uiso 1 1 calc R A 1
C63 C 0.5543(2) 0.31143(19) 0.4611(2) 0.0384(7) Uani 1 1 d . A 1
H63 H 0.5635 0.3408 0.4918 0.046 Uiso 1 1 calc R A 1
C64 C 0.4823(2) 0.33601(17) 0.42618(18) 0.0317(6) Uani 1 1 d . A 1
C65 C 0.46838(19) 0.28823(16) 0.38450(17) 0.0285(5) Uani 1 1 d . A 1
H65 H 0.4197 0.3014 0.3621 0.034 Uiso 1 1 calc R A 1
C66 C 0.52560(19) 0.22116(16) 0.37543(16) 0.0278(5) Uani 1 1 d . A 1
H66 H 0.514 0.1898 0.3478 0.033 Uiso 1 1 calc R A 1
C67 C 0.4240(2) 0.41312(18) 0.4338(2) 0.0387(7) Uani 1 1 d . A 1
C68 C 0.4905(3) 0.4831(2) 0.3900(3) 0.0671(12) Uani 1 1 d . A 1
H68A H 0.5384 0.4742 0.4154 0.101 Uiso 1 1 calc R A 1
H68B H 0.4556 0.5318 0.3955 0.101 Uiso 1 1 calc R A 1
H68C H 0.5192 0.4873 0.3316 0.101 Uiso 1 1 calc R A 1
C69 C 0.3751(3) 0.4075(2) 0.5267(2) 0.0525(9) Uani 1 1 d . A 1
H69A H 0.4214 0.3975 0.554 0.079 Uiso 1 1 calc R A 1
H69B H 0.332 0.3646 0.5533 0.079 Uiso 1 1 calc R A 1
H69C H 0.3414 0.4569 0.531 0.079 Uiso 1 1 calc R A 1
C70 C 0.3482(3) 0.4289(2) 0.3923(2) 0.0455(8) Uani 1 1 d . A 1
H70A H 0.3057 0.3855 0.4193 0.068 Uiso 1 1 calc R A 1
H70B H 0.3774 0.4331 0.3339 0.068 Uiso 1 1 calc R A 1
H70C H 0.3142 0.4779 0.3976 0.068 Uiso 1 1 calc R A 1
C71 C 0.54107(18) 0.13081(17) 0.22561(16) 0.0267(5) Uani 1 1 d . A 1
C72 C 0.45145(19) 0.09930(19) 0.27316(18) 0.0329(6) Uani 1 1 d . A 1
H72 H 0.4456 0.0513 0.3163 0.039 Uiso 1 1 calc R A 1
C73 C 0.3724(2) 0.1383(2) 0.25689(18) 0.0361(7) Uani 1 1 d . A 1
H73 H 0.3142 0.1157 0.2894 0.043 Uiso 1 1 calc R A 1
C74 C 0.3766(2) 0.2098(2) 0.1940(2) 0.0423(7) Uani 1 1 d . A 1
C75 C 0.4666(2) 0.2400(2) 0.1455(2) 0.0471(8) Uani 1 1 d . A 1
H75 H 0.4723 0.2873 0.1014 0.057 Uiso 1 1 calc R A 1
C76 C 0.5469(2) 0.20172(19) 0.16108(19) 0.0373(7) Uani 1 1 d . A 1
H76 H 0.6053 0.2238 0.128 0.045 Uiso 1 1 calc R A 1
C77 C 0.2874(3) 0.2540(3) 0.1799(3) 0.0630(12) Uani 1 1 d . A 1
C78 C 0.2471(5) 0.3004(5) 0.2451(5) 0.104(3) Uani 0.8 1 d P A 1
H78A H 0.2371 0.2637 0.3005 0.156 Uiso 1 1 calc R A 1
H78B H 0.1884 0.3265 0.241 0.156 Uiso 1 1 calc R A 1
H78C H 0.2908 0.3396 0.2341 0.156 Uiso 1 1 calc R A 1
C79 C 0.2144(6) 0.1956(6) 0.1987(8) 0.151(5) Uani 0.8 1 d P A 1
H79A H 0.2011 0.161 0.2553 0.226 Uiso 1 1 calc R A 1
H79B H 0.2377 0.1642 0.1607 0.226 Uiso 1 1 calc R A 1
H79C H 0.1578 0.2243 0.1918 0.226 Uiso 1 1 calc R A 1
C80 C 0.3068(5) 0.3135(8) 0.0962(5) 0.192(7) Uani 0.8 1 d P A 1
H80A H 0.3582 0.3453 0.0854 0.288 Uiso 1 1 calc R A 1
H80B H 0.2519 0.3475 0.0942 0.288 Uiso 1 1 calc R A 1
H80C H 0.3228 0.2866 0.0545 0.288 Uiso 1 1 calc R A 1
C81 C 0.80162(18) 0.15484(16) 0.01444(16) 0.0263(5) Uani 1 1 d . A 1
C82 C 0.7218(2) 0.15467(19) -0.00518(18) 0.0359(7) Uani 1 1 d . A 1
H82 H 0.678 0.1154 0.0285 0.043 Uiso 1 1 calc R A 1
C83 C 0.7059(2) 0.2125(2) -0.0748(2) 0.0413(7) Uani 1 1 d . A 1
H83 H 0.6516 0.2111 -0.0865 0.05 Uiso 1 1 calc R A 1
C84 C 0.7695(2) 0.27189(19) -0.12645(18) 0.0368(6) Uani 1 1 d . A 1
C85 C 0.8514(2) 0.26931(18) -0.10781(18) 0.0328(6) Uani 1 1 d . A 1
H85 H 0.8966 0.3072 -0.1427 0.039 Uiso 1 1 calc R A 1
C86 C 0.8675(2) 0.21231(17) -0.03913(17) 0.0299(6) Uani 1 1 d . A 1
H86 H 0.9229 0.2124 -0.0287 0.036 Uiso 1 1 calc R A 1
C87 C 0.7530(3) 0.3384(2) -0.2017(2) 0.0464(8) Uani 1 1 d . A 1
C88 C 0.6547(3) 0.3347(3) -0.2055(3) 0.0631(11) Uani 1 1 d . A 1
H88A H 0.6079 0.3394 -0.1542 0.095 Uiso 1 1 calc R A 1
H88B H 0.6489 0.2847 -0.2125 0.095 Uiso 1 1 calc R A 1
H88C H 0.6458 0.3779 -0.252 0.095 Uiso 1 1 calc R A 1
C89 C 0.8273(3) 0.3312(3) -0.2834(2) 0.0647(11) Uani 1 1 d . A 1
H89A H 0.8888 0.3335 -0.2813 0.097 Uiso 1 1 calc R A 1
H89B H 0.8182 0.3743 -0.3298 0.097 Uiso 1 1 calc R A 1
H89C H 0.8215 0.2811 -0.2905 0.097 Uiso 1 1 calc R A 1
C90 C 0.7620(4) 0.4208(2) -0.1943(3) 0.0698(12) Uani 1 1 d . A 1
H90A H 0.7156 0.4269 -0.1434 0.105 Uiso 1 1 calc R A 1
H90B H 0.7523 0.4623 -0.2415 0.105 Uiso 1 1 calc R A 1
H90C H 0.8236 0.4245 -0.1932 0.105 Uiso 1 1 calc R A 1
C91 C 1.02949(18) 0.21965(16) 0.07584(16) 0.0261(5) Uani 1 1 d . A 1
C92 C 1.0918(2) 0.21367(19) 0.00058(18) 0.0362(6) Uani 1 1 d . A 1
H92 H 1.0986 0.1656 -0.0113 0.043 Uiso 1 1 calc R A 1
C93 C 1.1451(2) 0.2781(2) -0.05843(19) 0.0415(7) Uani 1 1 d . A 1
H93 H 1.1869 0.272 -0.1088 0.05 Uiso 1 1 calc R A 1
C94 C 1.1377(2) 0.34999(19) -0.04436(19) 0.0376(7) Uani 1 1 d . A 1
C95 C 1.0760(2) 0.35603(19) 0.0335(2) 0.0394(7) Uani 1 1 d . A 1
H95 H 1.0709 0.4038 0.0457 0.047 Uiso 1 1 calc R A 1
C96 C 1.0228(2) 0.29241(18) 0.09242(19) 0.0357(6) Uani 1 1 d . A 1
H96 H 0.9823 0.2979 0.1435 0.043 Uiso 1 1 calc R A 1
C97 C 1.1936(3) 0.4235(2) -0.1093(2) 0.0504(9) Uani 1 1 d . A 1
C98 C 1.1265(3) 0.4948(2) -0.1264(3) 0.0630(11) Uani 1 1 d . A 1
H98A H 1.09 0.5057 -0.0747 0.095 Uiso 1 1 calc R A 1
H98B H 1.0852 0.4829 -0.1503 0.095 Uiso 1 1 calc R A 1
H98C H 1.1619 0.5408 -0.1649 0.095 Uiso 1 1 calc R A 1
C99 C 1.2501(3) 0.4075(3) -0.1909(3) 0.0748(14) Uani 1 1 d . A 1
H99A H 1.2924 0.3625 -0.1809 0.112 Uiso 1 1 calc R A 1
H99B H 1.2854 0.4537 -0.2291 0.112 Uiso 1 1 calc R A 1
H99C H 1.2084 0.3961 -0.2148 0.112 Uiso 1 1 calc R A 1
C100 C 1.2602(4) 0.4458(3) -0.0730(3) 0.0828(16) Uani 1 1 d . A 1
H10D H 1.3033 0.4017 -0.0617 0.124 Uiso 1 1 calc R A 1
H10E H 1.224 0.4577 -0.0219 0.124 Uiso 1 1 calc R A 1
H10F H 1.2947 0.4918 -0.1129 0.124 Uiso 1 1 calc R A 1
C101 C 0.90015(19) 0.24557(16) 0.33316(16) 0.0268(5) Uani 1 1 d . A 1
C102 C 0.9763(2) 0.24882(19) 0.3563(2) 0.0381(7) Uani 1 1 d . A 1
H102 H 1.0191 0.2056 0.3597 0.046 Uiso 1 1 calc R A 1
C103 C 0.9905(2) 0.3153(2) 0.3747(2) 0.0390(7) Uani 1 1 d . A 1
H103 H 1.0421 0.3152 0.3907 0.047 Uiso 1 1 calc R A 1
C104 C 0.9301(2) 0.38105(18) 0.36967(18) 0.0331(6) Uani 1 1 d . A 1
C105 C 0.8523(2) 0.3774(2) 0.3476(2) 0.0426(7) Uani 1 1 d . A 1
H105 H 0.8092 0.4203 0.3451 0.051 Uiso 1 1 calc R A 1
C106 C 0.8379(2) 0.31117(19) 0.3293(2) 0.0389(7) Uani 1 1 d . A 1
H106 H 0.7857 0.3108 0.3142 0.047 Uiso 1 1 calc R A 1
C107 C 0.9440(2) 0.4545(2) 0.3907(2) 0.0443(8) Uani 1 1 d . A 1
C108 C 0.9428(5) 0.5303(2) 0.3174(4) 0.092(2) Uani 1 1 d . A 1
H10G H 0.885 0.5342 0.3063 0.138 Uiso 1 1 calc R A 1
H10H H 0.9948 0.5275 0.2682 0.138 Uiso 1 1 calc R A 1
H10I H 0.9478 0.5765 0.3318 0.138 Uiso 1 1 calc R A 1
C109 C 1.0367(3) 0.4508(2) 0.4057(3) 0.0537(9) Uani 1 1 d . A 1
H10A H 1.0879 0.4474 0.3563 0.081 Uiso 1 1 calc R A 1
H10B H 1.0389 0.4045 0.4522 0.081 Uiso 1 1 calc R A 1
H10C H 1.0419 0.4981 0.4182 0.081 Uiso 1 1 calc R A 1
C110 C 0.8639(3) 0.4616(4) 0.4679(4) 0.0853(18) Uani 1 1 d . A 1
H11A H 0.8052 0.4637 0.4587 0.128 Uiso 1 1 calc R A 1
H11B H 0.8696 0.5095 0.4791 0.128 Uiso 1 1 calc R A 1
H11C H 0.8659 0.416 0.5151 0.128 Uiso 1 1 calc R A 1
C111 C 0.6820(2) 0.3258(2) 0.2153(2) 0.0468(8) Uani 1 1 d . A 1
C112 C 0.8057(3) 0.3224(2) 0.0839(2) 0.0437(7) Uani 1 1 d . A 1
C201 C 0.5966(2) 0.2364(2) 0.6586(2) 0.0389(7) Uani 1 1 d . B 1
C202 C 0.5894(2) 0.1549(2) 0.6823(2) 0.0439(7) Uani 1 1 d . B 1
H202 H 0.5322 0.131 0.7157 0.053 Uiso 1 1 calc R B 1
C203 C 0.6692(3) 0.1092(2) 0.6555(2) 0.0486(8) Uani 1 1 d . B 1
H203 H 0.6657 0.0539 0.671 0.058 Uiso 1 1 calc R B 1
C204 C 0.7540(3) 0.1451(2) 0.6058(2) 0.0487(9) Uani 1 1 d . B 1
H204 H 0.8073 0.114 0.5882 0.058 Uiso 1 1 calc R B 1
C205 C 0.7595(2) 0.2263(3) 0.5826(2) 0.0499(9) Uani 1 1 d . B 1
H205 H 0.8168 0.2501 0.5491 0.06 Uiso 1 1 calc R B 1
C206 C 0.6799(2) 0.2741(2) 0.6087(2) 0.0450(8) Uani 1 1 d . B 1
H206 H 0.6832 0.3294 0.5928 0.054 Uiso 1 1 calc R B 1
C207 C 0.5930(3) -0.1118(3) 1.0085(3) 0.0735(13) Uani 1 1 d . C 1
C208 C 0.5468(3) -0.0834(3) 0.9511(3) 0.0629(11) Uani 1 1 d . C 1
H208 H 0.4958 -0.11 0.9563 0.076 Uiso 1 1 calc R C 1
C209 C 0.5765(3) -0.0157(3) 0.8865(3) 0.0675(12) Uani 1 1 d . C 1
H209 H 0.5448 0.0048 0.8478 0.081 Uiso 1 1 calc R C 1
C210 C 0.6530(4) 0.0226(3) 0.8778(3) 0.0764(14) Uani 1 1 d . C 1
H210 H 0.673 0.0689 0.8332 0.092 Uiso 1 1 calc R C 1
C211 C 0.6989(3) -0.0061(4) 0.9330(4) 0.0801(16) Uani 1 1 d . C 1
H211 H 0.7514 0.0198 0.9258 0.096 Uiso 1 1 calc R C 1
C212 C 0.6696(3) -0.0735(4) 1.0003(3) 0.0846(17) Uani 1 1 d . C 1
H212 H 0.7008 -0.0928 1.0394 0.101 Uiso 1 1 calc R C 1
C213 C 0.4981(8) 0.5110(7) 0.0702(8) 0.166(4) Uiso 1 1 d . . 1
C214 C 0.5499(8) 0.4470(7) 0.0538(7) 0.161(3) Uiso 1 1 d . D 1
H214 H 0.5832 0.414 0.0877 0.194 Uiso 1 1 calc R D 1
C215 C 0.5493(8) 0.4345(7) -0.0178(8) 0.177(4) Uiso 1 1 d . . 1
H215 H 0.5805 0.3895 -0.0319 0.212 Uiso 1 1 calc R . 1
Cl1 Cl 0.49563(7) 0.29405(6) 0.69213(6) 0.0541(2) Uani 1 1 d . B 1
Cl2 Cl 0.55277(14) -0.19682(15) 1.09276(12) 0.1523(10) Uani 1 1 d . C 1
Cl3 Cl 0.5049(6) 0.5078(11) 0.1582(4) 0.445(11) Uani 0.5 1 d P E 1
C301 C 0.2898(13) 0.3403(12) 0.1630(14) 0.050(4) Uiso 0.2 1 d P F 2
C302 C 0.2868(14) 0.2375(12) 0.0944(13) 0.050(4) Uiso 0.2 1 d P G 2
C303 C 0.2013(16) 0.2205(14) 0.2424(14) 0.053(5) Uiso 0.2 1 d P H 2

loop_
_atom_site_aniso_label
_atom_site_aniso_U_11
_atom_site_aniso_U_22
_atom_site_aniso_U_33
_atom_site_aniso_U_23
_atom_site_aniso_U_13
_atom_site_aniso_U_12
Co 0.02559(19) 0.0275(2) 0.01878(19) -0.00558(14) -0.00556(14) -0.00530(14)
O1 0.086(2) 0.0349(14) 0.069(2) -0.0019(13) 0.0314(17) 0.0077(14)
O2 0.096(2) 0.0422(14) 0.0297(13) -0.0010(11) -0.0008(13) -0.0038(14)
C1 0.0254(12) 0.0235(12) 0.0176(12) -0.0056(9) -0.0055(10) -0.0050(9)
C2 0.0249(12) 0.0254(12) 0.0199(12) -0.0063(10) -0.0088(10) -0.0029(10)
C3 0.0261(12) 0.0244(12) 0.0174(11) -0.0060(9) -0.0073(10) -0.0041(9)
C4 0.0244(12) 0.0232(12) 0.0179(12) -0.0046(9) -0.0043(9) -0.0057(9)
C5 0.0271(12) 0.0248(12) 0.0182(12) -0.0055(9) -0.0066(10) -0.0068(10)
C6 0.0292(12) 0.0272(13) 0.0160(11) -0.0064(10) -0.0041(10) -0.0066(10)
C7 0.0208(11) 0.0283(13) 0.0211(12) -0.0080(10) -0.0044(9) -0.0065(9)
C8 0.0256(12) 0.0296(13) 0.0174(12) -0.0069(10) -0.0062(10) -0.0062(10)
C9 0.0227(12) 0.0310(13) 0.0179(12) -0.0071(10) -0.0051(9) -0.0044(10)
C10 0.0256(12) 0.0301(13) 0.0174(12) -0.0065(10) -0.0069(10) -0.0062(10)
C11 0.0224(12) 0.0289(13) 0.0190(12) -0.0085(10) -0.0002(9) -0.0050(10)
C12 0.0233(12) 0.0312(13) 0.0208(12) -0.0076(10) -0.0025(10) -0.0068(10)
C13 0.0246(12) 0.0303(13) 0.0217(12) -0.0087(10) -0.0083(10) -0.0064(10)
C14 0.0304(13) 0.0311(13) 0.0182(12) -0.0075(10) -0.0093(10) -0.0094(10)
C15 0.0254(12) 0.0330(14) 0.0130(11) -0.0066(10) -0.0027(9) -0.0061(10)
C16 0.0231(12) 0.0319(13) 0.0130(11) -0.0059(10) 0.0001(9) -0.0072(10)
C17 0.0229(12) 0.0280(13) 0.0208(12) -0.0049(10) -0.0061(10) -0.0085(10)
C18 0.0253(12) 0.0325(13) 0.0203(12) -0.0080(10) -0.0084(10) -0.0068(10)
C19 0.0310(13) 0.0301(13) 0.0183(12) -0.0103(10) -0.0084(10) -0.0062(10)
C20 0.0332(13) 0.0301(13) 0.0155(11) -0.0099(10) -0.0060(10) -0.0043(10)
C21 0.0272(13) 0.0338(14) 0.0169(12) -0.0082(10) 0.0007(10) -0.0064(10)
C22 0.0230(12) 0.0322(14) 0.0238(13) -0.0080(11) -0.0020(10) -0.0103(10)
C23 0.0259(12) 0.0319(14) 0.0259(13) -0.0109(11) -0.0071(10) -0.0098(10)
C24 0.0300(13) 0.0346(14) 0.0179(12) -0.0106(10) -0.0063(10) -0.0071(11)
C25 0.0284(13) 0.0331(14) 0.0156(11) -0.0106(10) -0.0041(10) -0.0039(10)
C26 0.0215(12) 0.0348(14) 0.0177(12) -0.0076(10) -0.0029(9) -0.0044(10)
C27 0.0205(11) 0.0342(14) 0.0213(12) -0.0078(10) -0.0043(10) -0.0058(10)
C28 0.0314(13) 0.0351(14) 0.0211(13) -0.0081(11) -0.0124(11) -0.0077(11)
C29 0.0341(14) 0.0341(14) 0.0176(12) -0.0088(10) -0.0106(10) -0.0045(11)
C30 0.0329(13) 0.0319(14) 0.0147(12) -0.0081(10) -0.0013(10) -0.0065(11)
C31 0.0276(13) 0.0343(14) 0.0187(12) -0.0057(11) 0.0013(10) -0.0097(11)
C32 0.0261(13) 0.0316(14) 0.0245(13) -0.0072(11) -0.0010(10) -0.0103(10)
C33 0.0307(13) 0.0314(14) 0.0271(13) -0.0123(11) -0.0080(11) -0.0098(11)
C34 0.0326(14) 0.0340(14) 0.0245(13) -0.0138(11) -0.0078(11) -0.0077(11)
C35 0.0311(13) 0.0333(14) 0.0184(12) -0.0123(11) -0.0019(10) -0.0042(11)
C36 0.0239(12) 0.0346(14) 0.0213(13) -0.0106(11) -0.0023(10) -0.0012(10)
C37 0.0254(12) 0.0345(14) 0.0244(13) -0.0066(11) -0.0090(10) -0.0045(10)
C38 0.0285(13) 0.0371(15) 0.0242(13) -0.0071(11) -0.0127(11) -0.0029(11)
C39 0.0377(14) 0.0374(15) 0.0146(12) -0.0052(10) -0.0111(11) -0.0044(11)
C40 0.0355(14) 0.0339(14) 0.0141(12) -0.0045(10) -0.0052(10) -0.0058(11)
C41 0.0342(14) 0.0294(14) 0.0175(12) -0.0005(10) -0.0006(10) -0.0106(11)
C42 0.0338(14) 0.0262(13) 0.0268(14) -0.0048(11) -0.0017(11) -0.0144(11)
C43 0.0346(14) 0.0268(13) 0.0303(14) -0.0097(11) -0.0074(11) -0.0098(11)
C44 0.0354(14) 0.0279(13) 0.0264(14) -0.0129(11) -0.0056(11) -0.0060(11)
C45 0.0336(14) 0.0298(14) 0.0248(13) -0.0134(11) -0.0060(11) -0.0006(11)
C46 0.0258(13) 0.0336(14) 0.0254(14) -0.0103(11) -0.0046(10) 0.0029(11)
C47 0.0262(13) 0.0329(14) 0.0280(14) -0.0080(11) -0.0087(11) 0.0013(11)
C48 0.0361(14) 0.0353(15) 0.0240(13) -0.0050(11) -0.0177(11) 0.0013(11)
C49 0.0397(15) 0.0355(15) 0.0186(13) -0.0048(11) -0.0137(11) -0.0031(12)
C50 0.0403(15) 0.0320(14) 0.0145(12) -0.0013(10) -0.0062(11) -0.0059(11)
C51 0.0383(15) 0.0266(13) 0.0218(13) 0.0004(10) -0.0033(11) -0.0117(11)
C52 0.0390(15) 0.0261(13) 0.0288(14) -0.0099(11) -0.0061(12) -0.0078(11)
C53 0.0324(14) 0.0306(14) 0.0267(14) -0.0111(11) -0.0061(11) 0.0023(11)
C54 0.0346(14) 0.0344(15) 0.0250(14) -0.0049(11) -0.0143(11) 0.0025(11)
C55 0.0399(15) 0.0310(14) 0.0195(13) -0.0012(11) -0.0103(11) 0.0006(11)
C56 0.0413(15) 0.0261(13) 0.0244(14) -0.0007(11) -0.0081(12) -0.0038(11)
C57 0.0402(15) 0.0233(13) 0.0286(14) -0.0055(11) -0.0069(12) -0.0052(11)
C58 0.0355(14) 0.0270(14) 0.0310(15) -0.0078(11) -0.0096(12) 0.0008(11)
C59 0.0396(15) 0.0297(14) 0.0281(14) -0.0059(11) -0.0144(12) 0.0040(12)
C60 0.0423(16) 0.0273(14) 0.0239(14) -0.0008(11) -0.0124(12) -0.0007(12)
C61 0.0290(13) 0.0265(13) 0.0160(12) -0.0060(10) -0.0012(10) -0.0076(10)
C62 0.0361(15) 0.0389(16) 0.0317(15) -0.0166(12) -0.0135(12) -0.0010(12)
C63 0.0442(17) 0.0405(17) 0.0418(18) -0.0236(14) -0.0190(14) 0.0039(13)
C64 0.0355(14) 0.0286(14) 0.0285(14) -0.0085(11) -0.0074(12) -0.0025(11)
C65 0.0283(13) 0.0310(14) 0.0229(13) -0.0052(11) -0.0060(10) -0.0050(10)
C66 0.0325(13) 0.0296(13) 0.0195(12) -0.0067(10) -0.0054(10) -0.0064(11)
C67 0.0452(17) 0.0284(15) 0.0415(17) -0.0106(13) -0.0133(14) -0.0013(12)
C68 0.066(3) 0.0301(18) 0.097(4) -0.015(2) -0.021(2) -0.0062(17)
C69 0.064(2) 0.046(2) 0.056(2) -0.0325(18) -0.0245(19) 0.0212(17)
C70 0.0533(19) 0.0361(17) 0.0456(19) -0.0118(14) -0.0208(16) 0.0117(14)
C71 0.0259(12) 0.0356(14) 0.0201(12) -0.0109(11) -0.0055(10) -0.0052(10)
C72 0.0280(13) 0.0442(16) 0.0267(14) -0.0081(12) -0.0086(11) -0.0093(12)
C73 0.0236(13) 0.0573(19) 0.0271(14) -0.0110(13) -0.0065(11) -0.0098(12)
C74 0.0323(15) 0.059(2) 0.0343(17) -0.0097(15) -0.0144(13) -0.0009(14)
C75 0.0394(17) 0.051(2) 0.0405(18) 0.0067(15) -0.0184(14) -0.0060(14)
C76 0.0283(14) 0.0471(18) 0.0310(15) -0.0026(13) -0.0096(12) -0.0082(12)
C77 0.0351(18) 0.079(3) 0.060(3) 0.004(2) -0.0215(17) -0.0029(18)
C78 0.062(4) 0.099(5) 0.126(7) -0.017(5) -0.036(4) 0.038(4)
C79 0.078(5) 0.136(8) 0.261(14) -0.016(9) -0.122(8) -0.007(5)
C80 0.051(4) 0.306(16) 0.097(6) 0.087(8) -0.035(4) 0.028(6)
C81 0.0297(13) 0.0346(14) 0.0161(12) -0.0086(10) -0.0080(10) -0.0023(11)
C82 0.0355(15) 0.0462(17) 0.0243(14) -0.0004(12) -0.0128(12) -0.0132(13)
C83 0.0406(16) 0.0535(19) 0.0312(16) -0.0047(14) -0.0190(13) -0.0068(14)
C84 0.0465(17) 0.0409(16) 0.0243(14) -0.0082(12) -0.0152(13) -0.0007(13)
C85 0.0366(15) 0.0371(15) 0.0229(13) -0.0062(11) -0.0082(11) -0.0076(12)
C86 0.0306(13) 0.0400(15) 0.0205(13) -0.0098(11) -0.0078(11) -0.0060(11)
C87 0.055(2) 0.0454(19) 0.0379(18) -0.0019(14) -0.0247(16) 0.0003(15)
C88 0.067(2) 0.061(2) 0.060(2) 0.0087(19) -0.044(2) -0.0041(19)
C89 0.081(3) 0.070(3) 0.0332(19) 0.0042(18) -0.0282(19) 0.001(2)
C90 0.086(3) 0.045(2) 0.082(3) -0.003(2) -0.047(3) -0.003(2)
C91 0.0237(12) 0.0318(14) 0.0210(12) -0.0030(10) -0.0073(10) -0.0075(10)
C92 0.0398(16) 0.0401(16) 0.0266(15) -0.0097(12) -0.0039(12) -0.0144(13)
C93 0.0422(17) 0.055(2) 0.0219(14) -0.0108(13) -0.0003(12) -0.0142(14)
C94 0.0346(15) 0.0397(16) 0.0318(15) 0.0038(13) -0.0131(12) -0.0109(12)
C95 0.0393(16) 0.0360(16) 0.0389(17) -0.0068(13) -0.0108(13) -0.0059(13)
C96 0.0345(15) 0.0373(16) 0.0296(15) -0.0078(12) -0.0049(12) -0.0052(12)
C97 0.0476(19) 0.0454(19) 0.043(2) 0.0102(15) -0.0131(15) -0.0187(15)
C98 0.077(3) 0.044(2) 0.057(2) 0.0063(18) -0.027(2) -0.0093(19)
C99 0.068(3) 0.060(3) 0.051(3) 0.016(2) 0.007(2) -0.013(2)
C100 0.082(3) 0.074(3) 0.080(3) 0.024(2) -0.038(3) -0.051(3)
C101 0.0316(13) 0.0309(14) 0.0198(12) -0.0076(10) -0.0074(10) -0.0097(11)
C102 0.0390(16) 0.0380(16) 0.0479(19) -0.0192(14) -0.0217(14) 0.0002(13)
C103 0.0391(16) 0.0464(18) 0.0443(18) -0.0210(15) -0.0206(14) -0.0043(13)
C104 0.0384(15) 0.0376(15) 0.0270(14) -0.0126(12) -0.0102(12) -0.0072(12)
C105 0.0476(18) 0.0379(17) 0.055(2) -0.0217(15) -0.0265(16) 0.0037(14)
C106 0.0393(16) 0.0426(17) 0.0475(18) -0.0207(14) -0.0232(14) -0.0001(13)
C107 0.0502(19) 0.0457(18) 0.051(2) -0.0243(16) -0.0218(16) -0.0061(15)
C108 0.156(5) 0.039(2) 0.126(5) -0.016(2) -0.101(4) -0.016(3)
C109 0.059(2) 0.056(2) 0.064(2) -0.0272(19) -0.0288(19) -0.0132(17)
C110 0.057(2) 0.118(4) 0.116(4) -0.094(4) -0.014(3) -0.006(3)
C111 0.0503(19) 0.0343(17) 0.0324(17) -0.0008(13) 0.0062(14) -0.0058(14)
C112 0.056(2) 0.0399(17) 0.0286(16) -0.0126(14) -0.0075(14) 0.0049(14)
C201 0.0420(16) 0.0447(17) 0.0340(16) -0.0132(13) -0.0152(13) -0.0039(13)
C202 0.0453(18) 0.0457(18) 0.0426(19) -0.0120(15) -0.0157(15) -0.0082(14)
C203 0.064(2) 0.0457(19) 0.044(2) -0.0186(16) -0.0238(17) 0.0004(16)
C204 0.0451(18) 0.072(3) 0.0420(19) -0.0305(18) -0.0222(16) 0.0093(17)
C205 0.0400(17) 0.076(3) 0.0402(19) -0.0204(18) -0.0138(15) -0.0134(17)
C206 0.0511(19) 0.0485(19) 0.0389(18) -0.0117(15) -0.0157(15) -0.0138(15)
C207 0.053(2) 0.113(4) 0.044(2) -0.005(2) -0.0145(18) -0.019(2)
C208 0.053(2) 0.084(3) 0.057(2) -0.014(2) -0.0227(19) -0.022(2)
C209 0.085(3) 0.080(3) 0.046(2) -0.025(2) -0.025(2) -0.007(2)
C210 0.075(3) 0.081(3) 0.064(3) -0.035(3) 0.008(2) -0.026(3)
C211 0.044(2) 0.116(4) 0.095(4) -0.073(4) 0.003(2) -0.018(2)
C212 0.055(3) 0.155(5) 0.073(3) -0.059(4) -0.031(2) -0.003(3)
Cl1 0.0539(5) 0.0525(5) 0.0496(5) -0.0134(4) -0.0152(4) 0.0062(4)
Cl2 0.1103(13) 0.179(2) 0.0891(12) 0.0557(13) -0.0232(10) -0.0270(13)
Cl3 0.179(7) 0.99(3) 0.104(5) -0.043(10) -0.050(4) -0.109(12)

loop_
_atom_type_symbol
_atom_type_description
_atom_type_scat_dispersion_real
_atom_type_scat_dispersion_imag
_atom_type_scat_source
C C 0.0033 0.0016 'International Tables Vol C Tables 4.2.6.8 and 6.1.1.4'
H H 0 0 'International Tables Vol C Tables 4.2.6.8 and 6.1.1.4'
O O 0.0106 0.006 'International Tables Vol C Tables 4.2.6.8 and 6.1.1.4'
Cl Cl 0.1484 0.1585 'International Tables Vol C Tables 4.2.6.8 and 6.1.1.4'
Co Co 0.3494 0.9721 'International Tables Vol C Tables 4.2.6.8 and 6.1.1.4'

loop_
_geom_angle_atom_site_label_1
_geom_angle_atom_site_label_2
_geom_angle_atom_site_label_3
_geom_angle
_geom_angle_site_symmetry_1
_geom_angle_site_symmetry_3
C111 Co C112 89.33(15) . .
C111 Co C4 157.18(15) . .
C112 Co C4 102.79(13) . .
C111 Co C1 101.57(12) . .
C112 Co C1 168.57(13) . .
C4 Co C1 65.79(9) . .
C111 Co C5 119.18(14) . .
C112 Co C5 131.21(14) . .
C4 Co C5 39.14(9) . .
C1 Co C5 39.59(9) . .
C111 Co C3 153.62(14) . .
C112 Co C3 105.99(13) . .
C4 Co C3 40.05(9) . .
C1 Co C3 65.30(9) . .
C5 Co C3 66.22(9) . .
C111 Co C2 116.88(13) . .
C112 Co C2 137.09(13) . .
C4 Co C2 66.32(9) . .
C1 Co C2 39.52(9) . .
C5 Co C2 66.67(9) . .
C3 Co C2 38.57(9) . .
C5 C1 C2 109.2(2) . .
C5 C1 C6 123.9(2) . .
C2 C1 C6 123.3(2) . .
C5 C1 Co 70.47(14) . .
C2 C1 Co 71.22(14) . .
C6 C1 Co 141.68(18) . .
C3 C2 C1 107.0(2) . .
C3 C2 C7 125.0(2) . .
C1 C2 C7 124.2(2) . .
C3 C2 Co 70.35(14) . .
C1 C2 Co 69.26(14) . .
C7 C2 Co 142.77(18) . .
C2 C3 C4 108.6(2) . .
C2 C3 C8 124.1(2) . .
C4 C3 C8 124.3(2) . .
C2 C3 Co 71.08(14) . .
C4 C3 Co 69.16(14) . .
C8 C3 Co 141.04(18) . .
C5 C4 C3 108.1(2) . .
C5 C4 C9 124.5(2) . .
C3 C4 C9 123.2(2) . .
C5 C4 Co 70.90(15) . .
C3 C4 Co 70.79(14) . .
C9 C4 Co 142.37(18) . .
C4 C5 C1 107.1(2) . .
C4 C5 C10 124.5(2) . .
C1 C5 C10 124.3(2) . .
C4 C5 Co 69.97(14) . .
C1 C5 Co 69.94(14) . .
C10 C5 Co 143.13(18) . .
C1 C6 C61 112.3(2) . .
C1 C6 C11 105.92(19) . .
C61 C6 C11 113.0(2) . .
C1 C6 C20 106.1(2) . .
C61 C6 C20 118.3(2) . .
C11 C6 C20 99.9(2) . .
C2 C7 C71 118.8(2) . .
C2 C7 C12 105.84(19) . .
C71 C7 C12 111.9(2) . .
C2 C7 C13 105.7(2) . .
C71 C7 C13 112.6(2) . .
C12 C7 C13 100.1(2) . .
C3 C8 C81 113.1(2) . .
C3 C8 C15 105.57(19) . .
C81 C8 C15 116.3(2) . .
C3 C8 C14 105.3(2) . .
C81 C8 C14 114.5(2) . .
C15 C8 C14 100.6(2) . .
C4 C9 C91 118.0(2) . .
C4 C9 C16 106.25(19) . .
C91 C9 C16 113.6(2) . .
C4 C9 C17 105.5(2) . .
C91 C9 C17 111.51(19) . .
C16 C9 C17 100.2(2) . .
C5 C10 C101 119.7(2) . .
C5 C10 C18 105.9(2) . .
C101 C10 C18 113.3(2) . .
C5 C10 C19 105.85(19) . .
C101 C10 C19 109.5(2) . .
C18 C10 C19 100.7(2) . .
C12 C11 C21 119.3(2) . .
C12 C11 C6 124.4(2) . .
C21 C11 C6 110.0(2) . .
C11 C12 C22 120.1(2) . .
C11 C12 C7 124.8(2) . .
C22 C12 C7 109.8(2) . .
C14 C13 C23 119.9(2) . .
C14 C13 C7 124.3(2) . .
C23 C13 C7 109.4(2) . .
C13 C14 C24 119.2(2) . .
C13 C14 C8 124.9(2) . .
C24 C14 C8 109.3(2) . .
C16 C15 C25 118.6(2) . .
C16 C15 C8 124.9(2) . .
C25 C15 C8 109.6(2) . .
C15 C16 C26 119.7(2) . .
C15 C16 C9 124.7(2) . .
C26 C16 C9 109.8(2) . .
C18 C17 C27 119.7(2) . .
C18 C17 C9 124.7(2) . .
C27 C17 C9 109.3(2) . .
C17 C18 C28 119.6(2) . .
C17 C18 C10 124.7(2) . .
C28 C18 C10 109.5(2) . .
C20 C19 C29 120.9(2) . .
C20 C19 C10 124.8(2) . .
C29 C19 C10 108.9(2) . .
C19 C20 C30 118.1(2) . .
C19 C20 C6 124.7(2) . .
C30 C20 C6 109.7(2) . .
C31 C21 C11 121.1(2) . .
C31 C21 C30 120.3(3) . .
C11 C21 C30 108.6(2) . .
C32 C22 C12 121.2(2) . .
C32 C22 C23 120.1(2) . .
C12 C22 C23 108.7(2) . .
C33 C23 C13 121.6(2) . .
C33 C23 C22 119.8(2) . .
C13 C23 C22 108.6(2) . .
C34 C24 C14 121.4(2) . .
C34 C24 C25 120.0(2) . .
C14 C24 C25 108.9(2) . .
C35 C25 C15 121.7(2) . .
C35 C25 C24 119.6(2) . .
C15 C25 C24 108.6(2) . .
C36 C26 C16 121.9(2) . .
C36 C26 C27 120.1(2) . .
C16 C26 C27 108.4(2) . .
C37 C27 C17 121.3(2) . .
C37 C27 C26 119.9(2) . .
C17 C27 C26 109.1(2) . .
C38 C28 C18 121.4(2) . .
C38 C28 C29 120.1(2) . .
C18 C28 C29 108.3(2) . .
C39 C29 C19 121.4(2) . .
C39 C29 C28 119.5(3) . .
C19 C29 C28 109.2(2) . .
C40 C30 C20 121.8(2) . .
C40 C30 C21 119.4(2) . .
C20 C30 C21 108.8(2) . .
C21 C31 C32 119.5(3) . .
C21 C31 C41 120.1(2) . .
C32 C31 C41 107.7(2) . .
C22 C32 C31 118.7(2) . .
C22 C32 C42 119.9(2) . .
C31 C32 C42 108.6(2) . .
C23 C33 C43 120.2(2) . .
C23 C33 C34 118.4(2) . .
C43 C33 C34 108.2(2) . .
C24 C34 C33 119.2(3) . .
C24 C34 C44 120.1(2) . .
C33 C34 C44 108.0(2) . .
C25 C35 C36 119.1(2) . .
C25 C35 C45 120.2(2) . .
C36 C35 C45 108.2(2) . .
C26 C36 C35 118.9(2) . .
C26 C36 C46 120.1(2) . .
C35 C36 C46 108.3(2) . .
C27 C37 C47 120.0(2) . .
C27 C37 C38 118.5(2) . .
C47 C37 C38 108.4(2) . .
C28 C38 C37 119.4(2) . .
C28 C38 C48 120.4(3) . .
C37 C38 C48 107.6(2) . .
C29 C39 C40 118.2(2) . .
C29 C39 C49 120.0(3) . .
C40 C39 C49 108.8(2) . .
C30 C40 C39 119.4(2) . .
C30 C40 C50 120.5(2) . .
C39 C40 C50 107.6(2) . .
C50 C41 C31 120.0(3) . .
C50 C41 C51 119.9(3) . .
C31 C41 C51 108.5(2) . .
C43 C42 C32 119.9(3) . .
C43 C42 C51 119.9(3) . .
C32 C42 C51 107.7(2) . .
C42 C43 C33 120.1(3) . .
C42 C43 C52 119.9(3) . .
C33 C43 C52 108.3(2) . .
C45 C44 C34 120.3(3) . .
C45 C44 C52 120.0(3) . .
C34 C44 C52 108.0(2) . .
C44 C45 C53 120.3(3) . .
C44 C45 C35 119.8(3) . .
C53 C45 C35 107.7(2) . .
C47 C46 C36 120.1(3) . .
C47 C46 C53 119.8(3) . .
C36 C46 C53 107.8(2) . .
C46 C47 C37 119.8(2) . .
C46 C47 C54 120.1(3) . .
C37 C47 C54 108.1(2) . .
C49 C48 C54 120.2(3) . .
C49 C48 C38 119.4(3) . .
C54 C48 C38 108.3(2) . .
C48 C49 C39 120.4(3) . .
C48 C49 C55 119.7(3) . .
C39 C49 C55 107.7(2) . .
C41 C50 C55 120.0(3) . .
C41 C50 C40 119.6(3) . .
C55 C50 C40 108.1(2) . .
C56 C51 C41 120.6(3) . .
C56 C51 C42 120.3(3) . .
C41 C51 C42 107.5(3) . .
C57 C52 C43 120.3(3) . .
C57 C52 C44 119.8(3) . .
C43 C52 C44 107.6(3) . .
C58 C53 C45 120.0(3) . .
C58 C53 C46 120.1(3) . .
C45 C53 C46 108.1(2) . .
C59 C54 C48 120.2(3) . .
C59 C54 C47 120.1(3) . .
C48 C54 C47 107.6(2) . .
C60 C55 C49 120.1(3) . .
C60 C55 C50 120.1(3) . .
C49 C55 C50 107.9(2) . .
C51 C56 C57 120.3(3) . .
C51 C56 C60 119.9(3) . .
C57 C56 C60 107.8(2) . .
C52 C57 C58 119.9(3) . .
C52 C57 C56 119.3(3) . .
C58 C57 C56 108.0(2) . .
C53 C58 C57 120.1(3) . .
C53 C58 C59 119.9(3) . .
C57 C58 C59 108.3(3) . .
C54 C59 C60 119.8(3) . .
C54 C59 C58 120.0(3) . .
C60 C59 C58 108.1(3) . .
C55 C60 C59 120.1(3) . .
C55 C60 C56 119.5(3) . .
C59 C60 C56 107.8(2) . .
C66 C61 C62 118.5(3) . .
C66 C61 C6 119.1(2) . .
C62 C61 C6 122.3(2) . .
C61 C62 C63 119.6(3) . .
C61 C62 H62 120.2 . .
C63 C62 H62 120.2 . .
C62 C63 C64 122.5(3) . .
C62 C63 H63 118.8 . .
C64 C63 H63 118.8 . .
C65 C64 C63 116.6(3) . .
C65 C64 C67 123.1(3) . .
C63 C64 C67 120.3(3) . .
C64 C65 C66 121.3(3) . .
C64 C65 H65 119.4 . .
C66 C65 H65 119.4 . .
C61 C66 C65 121.4(2) . .
C61 C66 H66 119.3 . .
C65 C66 H66 119.3 . .
C68 C67 C70 108.4(3) . .
C68 C67 C64 108.2(3) . .
C70 C67 C64 112.1(3) . .
C68 C67 C69 110.0(3) . .
C70 C67 C69 108.2(3) . .
C64 C67 C69 110.0(3) . .
C67 C68 H68A 109.5 . .
C67 C68 H68B 109.5 . .
H68A C68 H68B 109.5 . .
C67 C68 H68C 109.5 . .
H68A C68 H68C 109.5 . .
H68B C68 H68C 109.5 . .
C67 C69 H69A 109.5 . .
C67 C69 H69B 109.5 . .
H69A C69 H69B 109.5 . .
C67 C69 H69C 109.5 . .
H69A C69 H69C 109.5 . .
H69B C69 H69C 109.5 . .
C67 C70 H70A 109.5 . .
C67 C70 H70B 109.5 . .
H70A C70 H70B 109.5 . .
C67 C70 H70C 109.5 . .
H70A C70 H70C 109.5 . .
H70B C70 H70C 109.5 . .
C76 C71 C72 117.7(3) . .
C76 C71 C7 123.1(2) . .
C72 C71 C7 119.2(2) . .
C73 C72 C71 121.1(3) . .
C73 C72 H72 119.5 . .
C71 C72 H72 119.5 . .
C72 C73 C74 122.1(3) . .
C72 C73 H73 118.9 . .
C74 C73 H73 118.9 . .
C73 C74 C75 116.5(3) . .
C73 C74 C77 121.1(3) . .
C75 C74 C77 122.4(3) . .
C76 C75 C74 122.2(3) . .
C76 C75 H75 118.9 . .
C74 C75 H75 118.9 . .
C75 C76 C71 120.4(3) . .
C75 C76 H76 119.8 . .
C71 C76 H76 119.8 . .
C80 C77 C79 113.1(7) . .
C80 C77 C74 112.2(4) . .
C79 C77 C74 110.6(4) . .
C80 C77 C78 107.1(7) . .
C79 C77 C78 106.9(7) . .
C74 C77 C78 106.5(4) . .
C77 C78 H78A 109.5 . .
C77 C78 H78B 109.5 . .
H78A C78 H78B 109.5 . .
C77 C78 H78C 109.5 . .
H78A C78 H78C 109.5 . .
H78B C78 H78C 109.5 . .
C77 C79 H79A 109.5 . .
C77 C79 H79B 109.5 . .
H79A C79 H79B 109.5 . .
C77 C79 H79C 109.5 . .
H79A C79 H79C 109.5 . .
H79B C79 H79C 109.5 . .
C77 C80 H80A 109.5 . .
C77 C80 H80B 109.5 . .
H80A C80 H80B 109.5 . .
C77 C80 H80C 109.5 . .
H80A C80 H80C 109.5 . .
H80B C80 H80C 109.5 . .
C82 C81 C86 117.9(2) . .
C82 C81 C8 121.3(2) . .
C86 C81 C8 120.6(2) . .
C81 C82 C83 121.2(3) . .
C81 C82 H82 119.4 . .
C83 C82 H82 119.4 . .
C84 C83 C82 121.1(3) . .
C84 C83 H83 119.5 . .
C82 C83 H83 119.5 . .
C83 C84 C85 117.0(3) . .
C83 C84 C87 122.8(3) . .
C85 C84 C87 120.2(3) . .
C86 C85 C84 122.1(3) . .
C86 C85 H85 118.9 . .
C84 C85 H85 118.9 . .
C85 C86 C81 120.6(3) . .
C85 C86 H86 119.7 . .
C81 C86 H86 119.7 . .
C89 C87 C88 109.3(3) . .
C89 C87 C84 110.0(3) . .
C88 C87 C84 111.5(3) . .
C89 C87 C90 108.0(4) . .
C88 C87 C90 108.5(3) . .
C84 C87 C90 109.5(3) . .
C87 C88 H88A 109.5 . .
C87 C88 H88B 109.5 . .
H88A C88 H88B 109.5 . .
C87 C88 H88C 109.5 . .
H88A C88 H88C 109.5 . .
H88B C88 H88C 109.5 . .
C87 C89 H89A 109.5 . .
C87 C89 H89B 109.5 . .
H89A C89 H89B 109.5 . .
C87 C89 H89C 109.5 . .
H89A C89 H89C 109.5 . .
H89B C89 H89C 109.5 . .
C87 C90 H90A 109.5 . .
C87 C90 H90B 109.5 . .
H90A C90 H90B 109.5 . .
C87 C90 H90C 109.5 . .
H90A C90 H90C 109.5 . .
H90B C90 H90C 109.5 . .
C92 C91 C96 117.7(3) . .
C92 C91 C9 121.5(2) . .
C96 C91 C9 120.7(2) . .
C91 C92 C93 121.3(3) . .
C91 C92 H92 119.3 . .
C93 C92 H92 119.3 . .
C94 C93 C92 121.8(3) . .
C94 C93 H93 119.1 . .
C92 C93 H93 119.1 . .
C93 C94 C95 117.4(3) . .
C93 C94 C97 123.2(3) . .
C95 C94 C97 119.4(3) . .
C96 C95 C94 121.2(3) . .
C96 C95 H95 119.4 . .
C94 C95 H95 119.4 . .
C95 C96 C91 120.5(3) . .
C95 C96 H96 119.7 . .
C91 C96 H96 119.7 . .
C99 C97 C98 108.7(3) . .
C99 C97 C100 109.5(4) . .
C98 C97 C100 107.9(4) . .
C99 C97 C94 111.6(3) . .
C98 C97 C94 110.0(3) . .
C100 C97 C94 109.1(3) . .
C97 C98 H98A 109.5 . .
C97 C98 H98B 109.5 . .
H98A C98 H98B 109.5 . .
C97 C98 H98C 109.5 . .
H98A C98 H98C 109.5 . .
H98B C98 H98C 109.5 . .
C97 C99 H99A 109.5 . .
C97 C99 H99B 109.5 . .
H99A C99 H99B 109.5 . .
C97 C99 H99C 109.5 . .
H99A C99 H99C 109.5 . .
H99B C99 H99C 109.5 . .
C97 C100 H10D 109.5 . .
C97 C100 H10E 109.5 . .
H10D C100 H10E 109.5 . .
C97 C100 H10F 109.5 . .
H10D C100 H10F 109.5 . .
H10E C100 H10F 109.5 . .
C102 C101 C106 117.3(2) . .
C102 C101 C10 119.9(3) . .
C106 C101 C10 122.5(2) . .
C101 C102 C103 121.5(3) . .
C101 C102 H102 119.3 . .
C103 C102 H102 119.3 . .
C104 C103 C102 121.6(3) . .
C104 C103 H103 119.2 . .
C102 C103 H103 119.2 . .
C103 C104 C105 117.1(3) . .
C103 C104 C107 122.3(3) . .
C105 C104 C107 120.6(3) . .
C106 C105 C104 121.5(3) . .
C106 C105 H105 119.2 . .
C104 C105 H105 119.2 . .
C101 C106 C105 121.0(3) . .
C101 C106 H106 119.5 . .
C105 C106 H106 119.5 . .
C110 C107 C109 109.2(3) . .
C110 C107 C104 109.0(3) . .
C109 C107 C104 113.0(3) . .
C110 C107 C108 108.5(4) . .
C109 C107 C108 107.6(3) . .
C104 C107 C108 109.5(3) . .
C107 C108 H10G 109.5 . .
C107 C108 H10H 109.5 . .
H10G C108 H10H 109.5 . .
C107 C108 H10I 109.5 . .
H10G C108 H10I 109.5 . .
H10H C108 H10I 109.5 . .
C107 C109 H10A 109.5 . .
C107 C109 H10B 109.5 . .
H10A C109 H10B 109.5 . .
C107 C109 H10C 109.5 . .
H10A C109 H10C 109.5 . .
H10B C109 H10C 109.5 . .
C107 C110 H11A 109.5 . .
C107 C110 H11B 109.5 . .
H11A C110 H11B 109.5 . .
C107 C110 H11C 109.5 . .
H11A C110 H11C 109.5 . .
H11B C110 H11C 109.5 . .
O1 C111 Co 175.4(3) . .
O2 C112 Co 176.4(3) . .
C202 C201 C206 122.4(3) . .
C202 C201 Cl1 118.5(3) . .
C206 C201 Cl1 119.1(3) . .
C201 C202 C203 118.6(3) . .
C201 C202 H202 120.7 . .
C203 C202 H202 120.7 . .
C204 C203 C202 120.4(3) . .
C204 C203 H203 119.8 . .
C202 C203 H203 119.8 . .
C205 C204 C203 120.1(3) . .
C205 C204 H204 119.9 . .
C203 C204 H204 119.9 . .
C204 C205 C206 120.7(3) . .
C204 C205 H205 119.6 . .
C206 C205 H205 119.6 . .
C201 C206 C205 117.8(3) . .
C201 C206 H206 121.1 . .
C205 C206 H206 121.1 . .
C208 C207 C212 120.9(5) . .
C208 C207 Cl2 118.8(4) . .
C212 C207 Cl2 120.2(4) . .
C209 C208 C207 118.9(4) . .
C209 C208 H208 120.5 . .
C207 C208 H208 120.5 . .
C208 C209 C210 120.5(4) . .
C208 C209 H209 119.8 . .
C210 C209 H209 119.8 . .
C211 C210 C209 120.3(5) . .
C211 C210 H210 119.8 . .
C209 C210 H210 119.8 . .
C210 C211 C212 120.9(4) . .
C210 C211 H211 119.6 . .
C212 C211 H211 119.6 . .
C211 C212 C207 118.4(4) . .
C211 C212 H212 120.8 . .
C207 C212 H212 120.8 . .
C214 C213 C215 124.8(11) . 2_665
C214 C213 Cl3 103.6(12) . .
C215 C213 Cl3 131.6(12) 2_665 .
C213 C214 C215 113.9(11) . .
C213 C214 H214 123 . .
C215 C214 H214 123 . .
C214 C215 C213 121.1(12) . 2_665
C214 C215 H215 119.4 . .
C213 C215 H215 119.4 2_665 .

loop_
_geom_bond_atom_site_label_1
_geom_bond_atom_site_label_2
_geom_bond_distance
_geom_bond_site_symmetry_2
Co C111 1.737(3) .
Co C112 1.742(3) .
Co C4 2.103(3) .
Co C1 2.109(2) .
Co C5 2.116(3) .
Co C3 2.125(2) .
Co C2 2.135(2) .
O1 C111 1.151(4) .
O2 C112 1.151(4) .
C1 C5 1.431(3) .
C1 C2 1.435(3) .
C1 C6 1.521(3) .
C2 C3 1.407(3) .
C2 C7 1.513(3) .
C3 C4 1.448(3) .
C3 C8 1.520(3) .
C4 C5 1.413(3) .
C4 C9 1.518(3) .
C5 C10 1.519(3) .
C6 C61 1.537(4) .
C6 C11 1.547(3) .
C6 C20 1.548(4) .
C7 C71 1.527(4) .
C7 C12 1.535(4) .
C7 C13 1.550(4) .
C8 C81 1.527(3) .
C8 C15 1.537(4) .
C8 C14 1.554(3) .
C9 C91 1.532(3) .
C9 C16 1.539(4) .
C9 C17 1.549(3) .
C10 C101 1.536(3) .
C10 C18 1.540(4) .
C10 C19 1.543(3) .
C11 C12 1.370(3) .
C11 C21 1.437(4) .
C12 C22 1.434(4) .
C13 C14 1.367(4) .
C13 C23 1.436(4) .
C14 C24 1.438(4) .
C15 C16 1.380(3) .
C15 C25 1.446(4) .
C16 C26 1.440(4) .
C17 C18 1.375(4) .
C17 C27 1.433(4) .
C18 C28 1.433(4) .
C19 C20 1.373(4) .
C19 C29 1.431(4) .
C20 C30 1.442(4) .
C21 C31 1.391(4) .
C21 C30 1.445(4) .
C22 C32 1.394(4) .
C22 C23 1.447(4) .
C23 C33 1.391(4) .
C24 C34 1.393(4) .
C24 C25 1.452(4) .
C25 C35 1.394(4) .
C26 C36 1.384(4) .
C26 C27 1.446(3) .
C27 C37 1.399(4) .
C28 C38 1.385(4) .
C28 C29 1.453(4) .
C29 C39 1.395(4) .
C30 C40 1.394(4) .
C31 C32 1.436(4) .
C31 C41 1.446(4) .
C32 C42 1.450(4) .
C33 C43 1.444(4) .
C33 C34 1.444(4) .
C34 C44 1.446(4) .
C35 C36 1.439(4) .
C35 C45 1.456(4) .
C36 C46 1.449(4) .
C37 C47 1.441(4) .
C37 C38 1.443(4) .
C38 C48 1.449(4) .
C39 C40 1.442(4) .
C39 C49 1.445(4) .
C40 C50 1.451(4) .
C41 C50 1.390(4) .
C41 C51 1.448(4) .
C42 C43 1.392(4) .
C42 C51 1.452(4) .
C43 C52 1.447(4) .
C44 C45 1.383(4) .
C44 C52 1.455(4) .
C45 C53 1.447(4) .
C46 C47 1.393(4) .
C46 C53 1.454(4) .
C47 C54 1.449(4) .
C48 C49 1.392(4) .
C48 C54 1.448(4) .
C49 C55 1.450(4) .
C50 C55 1.451(4) .
C51 C56 1.383(4) .
C52 C57 1.402(4) .
C53 C58 1.395(4) .
C54 C59 1.393(4) .
C55 C60 1.397(4) .
C56 C57 1.452(4) .
C56 C60 1.458(4) .
C57 C58 1.442(4) .
C58 C59 1.449(4) .
C59 C60 1.445(4) .
C61 C66 1.380(4) .
C61 C62 1.388(4) .
C62 C63 1.389(4) .
C62 H62 0.93 .
C63 C64 1.399(4) .
C63 H63 0.93 .
C64 C65 1.385(4) .
C64 C67 1.536(4) .
C65 C66 1.387(4) .
C65 H65 0.93 .
C66 H66 0.93 .
C67 C68 1.530(5) .
C67 C70 1.533(5) .
C67 C69 1.536(5) .
C68 H68A 0.96 .
C68 H68B 0.96 .
C68 H68C 0.96 .
C69 H69A 0.96 .
C69 H69B 0.96 .
C69 H69C 0.96 .
C70 H70A 0.96 .
C70 H70B 0.96 .
C70 H70C 0.96 .
C71 C76 1.383(4) .
C71 C72 1.407(4) .
C72 C73 1.373(4) .
C72 H72 0.93 .
C73 C74 1.379(5) .
C73 H73 0.93 .
C74 C75 1.406(5) .
C74 C77 1.524(5) .
C75 C76 1.383(4) .
C75 H75 0.93 .
C76 H76 0.93 .
C77 C80 1.472(8) .
C77 C79 1.508(9) .
C77 C78 1.548(9) .
C78 H78A 0.96 .
C78 H78B 0.96 .
C78 H78C 0.96 .
C79 H79A 0.96 .
C79 H79B 0.96 .
C79 H79C 0.96 .
C80 H80A 0.96 .
C80 H80B 0.96 .
C80 H80C 0.96 .
C81 C82 1.384(4) .
C81 C86 1.389(4) .
C82 C83 1.398(4) .
C82 H82 0.93 .
C83 C84 1.384(4) .
C83 H83 0.93 .
C84 C85 1.396(4) .
C84 C87 1.538(4) .
C85 C86 1.381(4) .
C85 H85 0.93 .
C86 H86 0.93 .
C87 C89 1.528(6) .
C87 C88 1.537(5) .
C87 C90 1.544(6) .
C88 H88A 0.96 .
C88 H88B 0.96 .
C88 H88C 0.96 .
C89 H89A 0.96 .
C89 H89B 0.96 .
C89 H89C 0.96 .
C90 H90A 0.96 .
C90 H90B 0.96 .
C90 H90C 0.96 .
C91 C92 1.371(4) .
C91 C96 1.402(4) .
C92 C93 1.392(4) .
C92 H92 0.93 .
C93 C94 1.363(5) .
C93 H93 0.93 .
C94 C95 1.404(5) .
C94 C97 1.545(4) .
C95 C96 1.381(4) .
C95 H95 0.93 .
C96 H96 0.93 .
C97 C99 1.505(6) .
C97 C98 1.524(6) .
C97 C100 1.542(6) .
C98 H98A 0.96 .
C98 H98B 0.96 .
C98 H98C 0.96 .
C99 H99A 0.96 .
C99 H99B 0.96 .
C99 H99C 0.96 .
C100 H10D 0.96 .
C100 H10E 0.96 .
C100 H10F 0.96 .
C101 C102 1.382(4) .
C101 C106 1.388(4) .
C102 C103 1.393(4) .
C102 H102 0.93 .
C103 C104 1.374(4) .
C103 H103 0.93 .
C104 C105 1.394(4) .
C104 C107 1.537(4) .
C105 C106 1.390(4) .
C105 H105 0.93 .
C106 H106 0.93 .
C107 C110 1.510(6) .
C107 C109 1.520(5) .
C107 C108 1.537(6) .
C108 H10G 0.96 .
C108 H10H 0.96 .
C108 H10I 0.96 .
C109 H10A 0.96 .
C109 H10B 0.96 .
C109 H10C 0.96 .
C110 H11A 0.96 .
C110 H11B 0.96 .
C110 H11C 0.96 .
C201 C202 1.375(5) .
C201 C206 1.378(5) .
C201 Cl1 1.747(3) .
C202 C203 1.384(5) .
C202 H202 0.93 .
C203 C204 1.382(5) .
C203 H203 0.93 .
C204 C205 1.367(6) .
C204 H204 0.93 .
C205 C206 1.401(5) .
C205 H205 0.93 .
C206 H206 0.93 .
C207 C208 1.372(6) .
C207 C212 1.377(7) .
C207 Cl2 1.738(5) .
C208 C209 1.357(6) .
C208 H208 0.93 .
C209 C210 1.374(6) .
C209 H209 0.93 .
C210 C211 1.336(8) .
C210 H210 0.93 .
C211 C212 1.375(8) .
C211 H211 0.93 .
C212 H212 0.93 .
C213 C214 1.338(13) .
C213 C215 1.419(13) 2_665
C213 Cl3 1.598(13) .
C214 C215 1.378(13) .
C214 H214 0.93 .
C215 C213 1.419(13) 2_665
C215 H215 0.93 .
